data_4306089
loop_
_publ_author_name
'Upal Kusari'
'Patrick J. Carroll'
'Larry G. Sneddon'

_publ_section_title
;
Ionic-Liquid-Promoted Decaborane Olefin-Hydroboration: A New Efficient
Route to 6-R-B10H13 Derivatives
;
_journal_name_full 'Inorganic Chemistry'
_journal_page_first 9203
_journal_page_last 9215
_journal_paper_doi 10.1021/ic801000c
_journal_volume 47
_journal_year 2008
_chemical_formula_sum 'C6 H24 B10 O'
_chemical_formula_weight 220.35
_space_group_IT_number 14
_symmetry_cell_setting monoclinic
_symmetry_Int_Tables_number 14
_symmetry_space_group_name_Hall '-P 2ybc'
_symmetry_space_group_name_H-M 'P 1 21/c 1'
_atom_sites_solution_hydrogens geom
_atom_sites_solution_primary direct
_audit_creation_method SHELXL-97
_cell_angle_alpha 90.00
_cell_angle_beta 96.949(2)
_cell_angle_gamma 90.00
_cell_formula_units_Z 16
_cell_length_a 17.1457(15)
_cell_length_b 13.4183(11)
_cell_length_c 25.820(2)
_cell_measurement_temperature 143(1)
_cell_volume 5896.7(8)
_computing_data_collection 'CrystalClear (Rigaku, 1999)'
_computing_data_reduction 'CrystalClear (Rigaku, 1999)'
_computing_structure_refinement 'SHELXL-97 (Sheldrick, 1997)'
_computing_structure_solution 'SIR97 (Altomare, 1999)'
_diffrn_ambient_temperature 143(1)
_diffrn_measured_fraction_theta_full 0.997
_diffrn_measured_fraction_theta_max 0.997
_diffrn_measurement_device 'CCD Area Detector'
_diffrn_measurement_device_type 'Rigaku Mercury'
_diffrn_measurement_method 'phi and omega rotations'
_diffrn_radiation_monochromator graphite
_diffrn_radiation_source 'rotating anode'
_diffrn_radiation_type MoK\a
_diffrn_radiation_wavelength 0.71069
_diffrn_reflns_av_R_equivalents 0.0357
_diffrn_reflns_av_sigmaI/netI 0.0750
_diffrn_reflns_limit_h_max 20
_diffrn_reflns_limit_h_min -19
_diffrn_reflns_limit_k_max 15
_diffrn_reflns_limit_k_min -13
_diffrn_reflns_limit_l_max 30
_diffrn_reflns_limit_l_min -30
_diffrn_reflns_number 30288
_diffrn_reflns_theta_full 25.01
_diffrn_reflns_theta_max 25.01
_diffrn_reflns_theta_min 2.59
_exptl_absorpt_coefficient_mu 0.050
_exptl_absorpt_correction_T_max 1.0000
_exptl_absorpt_correction_T_min 0.7431
_exptl_absorpt_correction_type multi-scan
_exptl_crystal_density_diffrn 0.993
_exptl_crystal_density_method 'not measured'
_exptl_crystal_F_000 1888
_exptl_crystal_size_max 0.42
_exptl_crystal_size_mid 0.25
_exptl_crystal_size_min 0.18
_refine_diff_density_max 0.298
_refine_diff_density_min -0.191
_refine_diff_density_rms 0.040
_refine_ls_extinction_method none
_refine_ls_goodness_of_fit_ref 1.074
_refine_ls_hydrogen_treatment constr
_refine_ls_matrix_type full
_refine_ls_number_parameters 826
_refine_ls_number_reflns 10348
_refine_ls_number_restraints 0
_refine_ls_restrained_S_all 1.074
_refine_ls_R_factor_all 0.1026
_refine_ls_R_factor_gt 0.0655
_refine_ls_shift/su_max 0.003
_refine_ls_shift/su_mean 0.000
_refine_ls_structure_factor_coef Fsqd
_refine_ls_weighting_details 'calc w=1/[\s^2^(Fo^2^)+(0.0896P)^2^+1.0948P] where P=(Fo^2^+2Fc^2^)/3'
_refine_ls_weighting_scheme calc
_refine_ls_wR_factor_gt 0.1692
_refine_ls_wR_factor_ref 0.1993
_reflns_number_gt 6809
_reflns_number_total 10348
_reflns_threshold_expression >2sigma(I)
_cod_data_source_file ic801000c_si_002_2.cif
_cod_data_source_block 3281
_cod_original_cell_volume 5896.7(9)
_cod_original_sg_symbol_H-M 'P 21/c '
_cod_database_code 4306089

loop_
_symmetry_equiv_pos_as_xyz
'x, y, z'
'-x, y+1/2, -z+1/2'
'-x, -y, -z'
'x, -y-1/2, z-1/2'

loop_
_atom_site_label
_atom_site_type_symbol
_atom_site_fract_x
_atom_site_fract_y
_atom_site_fract_z
_atom_site_U_iso_or_equiv
_atom_site_adp_type
_atom_site_occupancy
_atom_site_symmetry_multiplicity
_atom_site_calc_flag
_atom_site_refinement_flags
_atom_site_disorder_assembly
_atom_site_disorder_group
B1w B 0.01691(15) 0.5673(2) 0.77847(9) 0.0439(6) Uani 1 1 d . . .
B2w B 0.01900(14) 0.54701(19) 0.71066(9) 0.0386(6) Uani 1 1 d . . .
B3w B -0.05249(16) 0.6268(2) 0.73221(10) 0.0451(6) Uani 1 1 d . . .
B4w B -0.07737(17) 0.5987(2) 0.79544(10) 0.0491(7) Uani 1 1 d . . .
B5w B 0.02888(14) 0.4464(2) 0.75613(10) 0.0407(6) Uani 1 1 d . . .
B6w B -0.02078(13) 0.43168(18) 0.69146(9) 0.0348(5) Uani 1 1 d . . .
B7w B -0.08133(14) 0.54056(19) 0.68239(9) 0.0379(6) Uani 1 1 d . . .
B8w B -0.14439(15) 0.5746(2) 0.73858(11) 0.0470(6) Uani 1 1 d . . .
B9w B -0.13641(16) 0.4959(2) 0.79402(10) 0.0462(6) Uani 1 1 d . . .
B10w B -0.03388(15) 0.4803(2) 0.81244(9) 0.0438(6) Uani 1 1 d . . .
C1w C 0.00135(13) 0.35497(17) 0.65000(8) 0.0444(5) Uani 1 1 d . . .
H1Aw H 0.0550 0.3333 0.6602 0.059 Uiso 1 1 calc R . .
H1Bw H -0.0322 0.2970 0.6512 0.059 Uiso 1 1 calc R . .
C2w C -0.00513(12) 0.39132(16) 0.59394(7) 0.0409(5) Uani 1 1 d . . .
H2Aw H 0.0275 0.4500 0.5923 0.054 Uiso 1 1 calc R . .
H2Bw H -0.0591 0.4104 0.5827 0.054 Uiso 1 1 calc R . .
C3w C 0.01990(13) 0.31277(16) 0.55684(8) 0.0424(5) Uani 1 1 d . . .
H3Aw H 0.0750 0.2974 0.5667 0.056 Uiso 1 1 calc R . .
H3Bw H -0.0099 0.2523 0.5607 0.056 Uiso 1 1 calc R . .
C4w C 0.00837(12) 0.34400(17) 0.50022(8) 0.0437(5) Uani 1 1 d . . .
H4Aw H -0.0472 0.3559 0.4900 0.058 Uiso 1 1 calc R . .
H4Bw H 0.0356 0.4066 0.4969 0.058 Uiso 1 1 calc R . .
C5w C 0.03646(12) 0.27079(15) 0.46309(8) 0.0361(5) Uani 1 1 d . . .
C6w C -0.00333(15) 0.27203(19) 0.40818(8) 0.0569(6) Uani 1 1 d . . .
H6Aw H 0.0287 0.2375 0.3859 0.085 Uiso 1 1 calc R . .
H6Bw H -0.0107 0.3397 0.3966 0.085 Uiso 1 1 calc R . .
H6Cw H -0.0535 0.2396 0.4068 0.085 Uiso 1 1 calc R . .
O1w O 0.08923(9) 0.21228(11) 0.47656(6) 0.0461(4) Uani 1 1 d . . .
H1w H 0.0705(12) 0.6044(16) 0.8018(8) 0.051(6) Uiso 1 1 d . . .
H2w H 0.0690(13) 0.5744(17) 0.6902(8) 0.055(6) Uiso 1 1 d . . .
H3w H -0.0570(12) 0.7060(17) 0.7188(8) 0.051(6) Uiso 1 1 d . . .
H4w H -0.0819(13) 0.6569(19) 0.8230(9) 0.065(7) Uiso 1 1 d . . .
H5w H 0.0817(13) 0.4023(18) 0.7655(9) 0.060(7) Uiso 1 1 d . . .
H7w H -0.1029(12) 0.5660(15) 0.6429(8) 0.047(6) Uiso 1 1 d . . .
H8w H -0.1996(13) 0.6114(17) 0.7263(8) 0.059(7) Uiso 1 1 d . . .
H9w H -0.1853(13) 0.4792(18) 0.8169(9) 0.062(7) Uiso 1 1 d . . .
H10w H -0.0120(12) 0.4515(15) 0.8532(8) 0.049(6) Uiso 1 1 d . . .
H56w H -0.0224(12) 0.3851(16) 0.7395(8) 0.049(6) Uiso 1 1 d . . .
H67w H -0.0990(12) 0.4468(16) 0.6860(8) 0.045(6) Uiso 1 1 d . . .
H89w H -0.1615(13) 0.4821(18) 0.7440(9) 0.061(7) Uiso 1 1 d . . .
H910w H -0.0900(13) 0.4255(18) 0.7964(9) 0.059(7) Uiso 1 1 d . . .
B1x B 0.27380(15) 0.5411(2) 1.02660(9) 0.0436(6) Uani 1 1 d . . .
B2x B 0.25402(14) 0.54237(19) 0.95761(9) 0.0397(6) Uani 1 1 d . . .
B3x B 0.19325(16) 0.6107(2) 0.99584(10) 0.0456(6) Uani 1 1 d . . .
B4x B 0.18972(17) 0.5610(2) 1.05950(10) 0.0484(7) Uani 1 1 d . . .
B5x B 0.27779(14) 0.4295(2) 0.99204(9) 0.0396(6) Uani 1 1 d . . .
B6x B 0.20926(13) 0.43251(18) 0.93353(9) 0.0344(5) Uani 1 1 d . . .
B7x B 0.14958(14) 0.53929(19) 0.94271(10) 0.0409(6) Uani 1 1 d . . .
B8x B 0.10754(16) 0.5522(2) 1.01023(11) 0.0488(7) Uani 1 1 d . . .
B9x B 0.13227(17) 0.4563(2) 1.05698(10) 0.0480(7) Uani 1 1 d . . .
B10x B 0.23590(16) 0.4421(2) 1.05987(9) 0.0443(6) Uani 1 1 d . . .
C1x C 0.21363(12) 0.37454(18) 0.88112(8) 0.0424(5) Uani 1 1 d . . .
H1Ax H 0.1928 0.3079 0.8843 0.056 Uiso 1 1 calc R . .
H1Bx H 0.1810 0.4082 0.8532 0.056 Uiso 1 1 calc R . .
C2x C 0.29744(12) 0.36725(17) 0.86706(8) 0.0438(5) Uani 1 1 d . . .
H2Ax H 0.3147 0.4334 0.8584 0.058 Uiso 1 1 calc R . .
H2Bx H 0.3315 0.3447 0.8976 0.058 Uiso 1 1 calc R . .
C3x C 0.30776(12) 0.29758(16) 0.82175(8) 0.0415(5) Uani 1 1 d . . .
H3Ax H 0.3635 0.2885 0.8200 0.055 Uiso 1 1 calc R . .
H3Bx H 0.2859 0.2330 0.8288 0.055 Uiso 1 1 calc R . .
C4x C 0.26945(12) 0.33380(16) 0.76913(8) 0.0440(5) Uani 1 1 d . . .
H4Ax H 0.2129 0.3331 0.7692 0.058 Uiso 1 1 calc R . .
H4Bx H 0.2851 0.4024 0.7644 0.058 Uiso 1 1 calc R . .
C5x C 0.28939(12) 0.27346(16) 0.72332(8) 0.0382(5) Uani 1 1 d . . .
C6x C 0.24585(14) 0.29733(19) 0.67092(9) 0.0544(6) Uani 1 1 d . . .
H6Ax H 0.2767 0.2771 0.6441 0.082 Uiso 1 1 calc R . .
H6Bx H 0.2364 0.3678 0.6684 0.082 Uiso 1 1 calc R . .
H6Cx H 0.1966 0.2624 0.6667 0.082 Uiso 1 1 calc R . .
O1x O 0.33833(9) 0.20800(12) 0.72825(6) 0.0490(4) Uani 1 1 d . . .
H1x H 0.3324(14) 0.5708(17) 1.0458(9) 0.066(7) Uiso 1 1 d . . .
H2x H 0.2961(11) 0.5812(15) 0.9342(7) 0.040(5) Uiso 1 1 d . . .
H3x H 0.1880(13) 0.6926(18) 0.9891(9) 0.061(7) Uiso 1 1 d . . .
H4x H 0.1923(13) 0.6085(18) 1.0939(9) 0.063(7) Uiso 1 1 d . . .
H5x H 0.3354(12) 0.3900(16) 0.9899(8) 0.047(6) Uiso 1 1 d . . .
H7x H 0.1150(12) 0.5752(16) 0.9095(8) 0.051(6) Uiso 1 1 d . . .
H8x H 0.0531(15) 0.5906(19) 1.0104(9) 0.073(8) Uiso 1 1 d . . .
H9x H 0.0961(13) 0.4279(17) 1.0841(9) 0.059(7) Uiso 1 1 d . . .
H10x H 0.2686(12) 0.4067(16) 1.0925(8) 0.046(6) Uiso 1 1 d . . .
H56x H 0.2226(12) 0.3717(16) 0.9754(8) 0.049(6) Uiso 1 1 d . . .
H67x H 0.1361(13) 0.4482(17) 0.9420(8) 0.056(7) Uiso 1 1 d . . .
H89x H 0.0929(14) 0.4593(19) 1.0107(9) 0.066(7) Uiso 1 1 d . . .
H910x H 0.1794(13) 0.3866(17) 1.0459(8) 0.054(6) Uiso 1 1 d . . .
B1y B 0.55223(16) 0.3870(2) 0.76012(10) 0.0467(6) Uani 1 1 d . . .
B2y B 0.49303(14) 0.46051(19) 0.79662(9) 0.0398(6) Uani 1 1 d . . .
B3y B 0.47249(15) 0.4546(2) 0.72755(9) 0.0427(6) Uani 1 1 d . . .
B4y B 0.55527(16) 0.4284(2) 0.69513(10) 0.0479(7) Uani 1 1 d . . .
B5y B 0.59747(15) 0.46264(19) 0.81085(10) 0.0398(6) Uani 1 1 d . . .
B6y B 0.53875(12) 0.57144(18) 0.81726(9) 0.0333(5) Uani 1 1 d . . .
B7y B 0.47040(13) 0.5707(2) 0.75875(9) 0.0380(6) Uani 1 1 d . . .
B8y B 0.51099(16) 0.5492(2) 0.69163(10) 0.0436(6) Uani 1 1 d . . .
B9y B 0.61406(16) 0.5318(2) 0.69421(10) 0.0456(6) Uani 1 1 d . . .
B10y B 0.63867(16) 0.4413(2) 0.74335(11) 0.0476(7) Uani 1 1 d . . .
C1y C 0.53292(11) 0.63476(17) 0.86830(8) 0.0402(5) Uani 1 1 d . . .
H1Ay H 0.5614 0.6008 0.8979 0.053 Uiso 1 1 calc R . .
H1By H 0.5576 0.6990 0.8648 0.053 Uiso 1 1 calc R . .
C2y C 0.44766(11) 0.65075(17) 0.87861(8) 0.0400(5) Uani 1 1 d . . .
H2Ay H 0.4188 0.6803 0.8478 0.053 Uiso 1 1 calc R . .
H2By H 0.4243 0.5862 0.8838 0.053 Uiso 1 1 calc R . .
C3y C 0.43740(11) 0.71652(15) 0.92544(7) 0.0358(5) Uani 1 1 d . . .
H3Ay H 0.4625 0.7802 0.9209 0.048 Uiso 1 1 calc R . .
H3By H 0.3818 0.7290 0.9260 0.048 Uiso 1 1 calc R . .
C4y C 0.47080(11) 0.67320(16) 0.97787(7) 0.0372(5) Uani 1 1 d . . .
H4Ay H 0.4500 0.6065 0.9808 0.049 Uiso 1 1 calc R . .
H4By H 0.5274 0.6675 0.9788 0.049 Uiso 1 1 calc R . .
C5y C 0.45309(11) 0.73305(16) 1.02405(8) 0.0346(5) Uani 1 1 d . . .
C6y C 0.48916(14) 0.6993(2) 1.07681(8) 0.0560(7) Uani 1 1 d . . .
H6Ay H 0.5410 0.7268 1.0841 0.084 Uiso 1 1 calc R . .
H6By H 0.4922 0.6279 1.0774 0.084 Uiso 1 1 calc R . .
H6Cy H 0.4574 0.7216 1.1027 0.084 Uiso 1 1 calc R . .
O1y O 0.41145(9) 0.80594(12) 1.01929(5) 0.0480(4) Uani 1 1 d . . .
H1y H 0.5577(12) 0.3067(18) 0.7683(8) 0.055(7) Uiso 1 1 d . . .
H2y H 0.4536(13) 0.4289(17) 0.8213(8) 0.057(7) Uiso 1 1 d . . .
H3y H 0.4127(13) 0.4248(16) 0.7107(8) 0.054(6) Uiso 1 1 d . . .
H4y H 0.5490(14) 0.3784(19) 0.6626(9) 0.071(8) Uiso 1 1 d . . .
H5y H 0.6335(12) 0.4300(16) 0.8440(8) 0.053(6) Uiso 1 1 d . . .
H7y H 0.4153(13) 0.6104(17) 0.7595(8) 0.058(7) Uiso 1 1 d . . .
H8y H 0.4786(13) 0.5837(17) 0.6579(9) 0.061(7) Uiso 1 1 d . . .
H9y H 0.6467(13) 0.5568(17) 0.6651(9) 0.059(7) Uiso 1 1 d . . .
H10y H 0.6924(14) 0.4000(18) 0.7434(9) 0.064(7) Uiso 1 1 d . . .
H56y H 0.6092(12) 0.5544(16) 0.8089(8) 0.051(6) Uiso 1 1 d . . .
H67y H 0.5241(11) 0.6237(14) 0.7741(7) 0.032(5) Uiso 1 1 d . . .
H89y H 0.5692(13) 0.6051(17) 0.7028(8) 0.055(6) Uiso 1 1 d . . .
H910y H 0.6534(12) 0.5342(17) 0.7406(8) 0.053(6) Uiso 1 1 d . . .
B1z B 0.29161(17) 0.3777(2) 0.52200(10) 0.0470(6) Uani 1 1 d . . .
B2z B 0.22712(14) 0.4691(2) 0.54164(9) 0.0407(6) Uani 1 1 d . . .
B3z B 0.22671(15) 0.4416(2) 0.47472(9) 0.0442(6) Uani 1 1 d . . .
B4z B 0.31767(17) 0.3962(2) 0.45780(10) 0.0481(7) Uani 1 1 d . . .
B5z B 0.32727(15) 0.46500(19) 0.56984(9) 0.0389(6) Uani 1 1 d . . .
B6z B 0.27455(13) 0.58021(18) 0.55868(9) 0.0355(5) Uani 1 1 d . . .
B7z B 0.22422(14) 0.5659(2) 0.49415(10) 0.0416(6) Uani 1 1 d . . .
B8z B 0.28313(15) 0.5173(2) 0.43857(9) 0.0418(6) Uani 1 1 d . . .
B9z B 0.38416(15) 0.4910(2) 0.45704(10) 0.0459(6) Uani 1 1 d . . .
B10z B 0.38694(17) 0.4170(2) 0.51431(10) 0.0495(7) Uani 1 1 d . . .
C1z C 0.25675(13) 0.66164(17) 0.59917(8) 0.0461(6) Uani 1 1 d . . .
H1Az H 0.2962 0.7135 0.5997 0.061 Uiso 1 1 calc R . .
H1Bz H 0.2063 0.6917 0.5873 0.061 Uiso 1 1 calc R . .
C2z C 0.25511(13) 0.62418(17) 0.65460(8) 0.0429(5) Uani 1 1 d . . .
H2Az H 0.3075 0.6027 0.6685 0.057 Uiso 1 1 calc R . .
H2Bz H 0.2207 0.5667 0.6539 0.057 Uiso 1 1 calc R . .
C3z C 0.22709(12) 0.70280(16) 0.69063(8) 0.0413(5) Uani 1 1 d . . .
H3Az H 0.2588 0.7624 0.6891 0.055 Uiso 1 1 calc R . .
H3Bz H 0.1731 0.7202 0.6784 0.055 Uiso 1 1 calc R . .
C4z C 0.23194(12) 0.66796(16) 0.74677(8) 0.0408(5) Uani 1 1 d . . .
H4Az H 0.2047 0.6047 0.7475 0.054 Uiso 1 1 calc R . .
H4Bz H 0.2867 0.6562 0.7596 0.054 Uiso 1 1 calc R . .
C5z C 0.19855(11) 0.73786(15) 0.78312(8) 0.0349(5) Uani 1 1 d . . .
C6z C 0.22493(14) 0.7260(2) 0.84037(8) 0.0581(7) Uani 1 1 d . . .
H6Az H 0.2772 0.7520 0.8483 0.087 Uiso 1 1 calc R . .
H6Bz H 0.2246 0.6566 0.8494 0.087 Uiso 1 1 calc R . .
H6Cz H 0.1899 0.7617 0.8600 0.087 Uiso 1 1 calc R . .
O1z O 0.15115(9) 0.80121(11) 0.76781(5) 0.0442(4) Uani 1 1 d . . .
H1z H 0.2894(13) 0.2964(17) 0.5367(8) 0.059(7) Uiso 1 1 d . . .
H2z H 0.1775(13) 0.4484(16) 0.5619(8) 0.053(6) Uiso 1 1 d . . .
H3z H 0.1746(14) 0.4131(18) 0.4528(9) 0.067(7) Uiso 1 1 d . . .
H4z H 0.3182(14) 0.3345(19) 0.4319(9) 0.069(7) Uiso 1 1 d . . .
H5z H 0.3501(12) 0.4409(16) 0.6100(8) 0.053(6) Uiso 1 1 d . . .
H7z H 0.1750(13) 0.6176(18) 0.4819(8) 0.062(7) Uiso 1 1 d . . .
H8z H 0.2627(13) 0.5429(17) 0.3985(9) 0.060(7) Uiso 1 1 d . . .
H9z H 0.4321(13) 0.4986(17) 0.4348(9) 0.058(7) Uiso 1 1 d . . .
H10z H 0.4371(15) 0.3717(19) 0.5278(9) 0.072(8) Uiso 1 1 d . . .
H56z H 0.3476(12) 0.5520(16) 0.5646(8) 0.050(6) Uiso 1 1 d . . .
H67z H 0.2789(11) 0.6205(15) 0.5120(7) 0.040(5) Uiso 1 1 d . . .
H89z H 0.3427(12) 0.5682(16) 0.4537(8) 0.044(6) Uiso 1 1 d . . .
H910z H 0.4121(12) 0.5075(18) 0.5070(8) 0.057(7) Uiso 1 1 d . . .

loop_
_atom_site_aniso_label
_atom_site_aniso_U_11
_atom_site_aniso_U_22
_atom_site_aniso_U_33
_atom_site_aniso_U_23
_atom_site_aniso_U_13
_atom_site_aniso_U_12
B1w 0.0482(14) 0.0472(16) 0.0356(13) 0.0001(12) 0.0019(11) -0.0156(12)
B2w 0.0380(12) 0.0431(15) 0.0349(12) 0.0036(11) 0.0053(10) -0.0081(11)
B3w 0.0589(16) 0.0300(14) 0.0463(14) -0.0024(12) 0.0062(12) -0.0052(12)
B4w 0.0661(17) 0.0393(15) 0.0436(14) -0.0122(12) 0.0137(13) -0.0081(13)
B5w 0.0364(12) 0.0469(16) 0.0386(13) 0.0065(12) 0.0040(11) 0.0025(11)
B6w 0.0354(12) 0.0366(14) 0.0337(12) 0.0031(10) 0.0099(10) 0.0021(10)
B7w 0.0401(13) 0.0352(14) 0.0377(13) 0.0033(11) 0.0015(11) 0.0018(10)
B8w 0.0451(14) 0.0435(16) 0.0532(15) -0.0086(13) 0.0101(12) 0.0105(12)
B9w 0.0509(15) 0.0494(17) 0.0412(14) -0.0155(12) 0.0176(12) -0.0060(13)
B10w 0.0519(15) 0.0478(16) 0.0322(12) -0.0032(12) 0.0072(11) -0.0111(12)
C1w 0.0514(13) 0.0423(13) 0.0423(12) -0.0013(10) 0.0169(10) 0.0027(10)
C2w 0.0438(11) 0.0416(13) 0.0382(11) -0.0028(10) 0.0087(9) 0.0063(10)
C3w 0.0531(13) 0.0368(13) 0.0403(12) -0.0034(10) 0.0172(10) -0.0010(10)
C4w 0.0421(11) 0.0461(14) 0.0441(12) -0.0050(11) 0.0101(10) 0.0090(10)
C5w 0.0417(11) 0.0308(11) 0.0384(11) 0.0031(9) 0.0163(9) -0.0032(10)
C6w 0.0801(17) 0.0513(15) 0.0404(13) 0.0013(11) 0.0119(12) 0.0047(13)
O1w 0.0525(9) 0.0380(9) 0.0516(9) 0.0015(7) 0.0216(7) 0.0096(7)
B1x 0.0480(14) 0.0481(16) 0.0331(13) 0.0033(11) -0.0019(11) -0.0150(12)
B2x 0.0391(13) 0.0443(15) 0.0349(13) 0.0052(11) 0.0010(10) -0.0111(11)
B3x 0.0589(16) 0.0343(15) 0.0427(14) -0.0015(12) 0.0021(12) -0.0074(12)
B4x 0.0648(17) 0.0451(16) 0.0366(13) -0.0115(12) 0.0109(12) -0.0131(13)
B5x 0.0356(12) 0.0481(16) 0.0347(12) 0.0066(11) 0.0033(10) -0.0030(11)
B6x 0.0325(11) 0.0382(14) 0.0332(12) 0.0034(11) 0.0067(10) -0.0034(10)
B7x 0.0433(13) 0.0367(15) 0.0416(14) 0.0030(11) 0.0009(11) -0.0005(11)
B8x 0.0504(15) 0.0428(16) 0.0545(16) -0.0159(13) 0.0118(13) 0.0003(13)
B9x 0.0600(16) 0.0504(17) 0.0370(13) -0.0134(12) 0.0199(12) -0.0127(13)
B10x 0.0577(15) 0.0445(15) 0.0297(12) 0.0027(11) 0.0018(11) -0.0120(13)
C1x 0.0370(11) 0.0533(14) 0.0381(11) -0.0031(10) 0.0088(9) -0.0052(10)
C2x 0.0376(11) 0.0462(13) 0.0493(13) -0.0073(11) 0.0119(10) -0.0045(10)
C3x 0.0414(11) 0.0384(13) 0.0457(12) -0.0067(10) 0.0092(10) -0.0036(9)
C4x 0.0429(12) 0.0394(13) 0.0528(13) -0.0020(11) 0.0192(10) 0.0040(10)
C5x 0.0410(11) 0.0310(12) 0.0462(12) 0.0030(10) 0.0195(9) -0.0030(10)
C6x 0.0627(15) 0.0535(16) 0.0495(14) 0.0092(12) 0.0165(12) 0.0050(12)
O1x 0.0568(9) 0.0427(10) 0.0514(9) 0.0022(7) 0.0228(7) 0.0136(8)
B1y 0.0621(17) 0.0300(14) 0.0478(15) -0.0030(12) 0.0058(13) -0.0053(12)
B2y 0.0424(13) 0.0428(15) 0.0348(12) 0.0020(11) 0.0071(11) -0.0141(11)
B3y 0.0453(14) 0.0452(16) 0.0372(13) -0.0007(11) 0.0034(11) -0.0133(12)
B4y 0.0602(16) 0.0443(16) 0.0399(14) -0.0106(12) 0.0094(12) -0.0082(13)
B5y 0.0459(14) 0.0342(14) 0.0389(13) 0.0020(11) 0.0034(11) 0.0011(11)
B6y 0.0291(11) 0.0398(14) 0.0324(12) 0.0017(10) 0.0097(9) -0.0041(10)
B7y 0.0304(12) 0.0485(16) 0.0349(12) -0.0004(11) 0.0024(10) -0.0023(11)
B8y 0.0496(14) 0.0497(16) 0.0319(12) 0.0003(12) 0.0068(11) -0.0088(12)
B9y 0.0533(15) 0.0502(17) 0.0370(13) -0.0121(12) 0.0206(12) -0.0094(13)
B10y 0.0498(15) 0.0451(16) 0.0492(15) -0.0117(13) 0.0112(12) 0.0071(13)
C1y 0.0347(11) 0.0522(14) 0.0349(11) -0.0052(10) 0.0093(9) -0.0054(10)
C2y 0.0347(11) 0.0490(13) 0.0379(11) -0.0074(10) 0.0107(9) -0.0045(9)
C3y 0.0365(10) 0.0396(12) 0.0323(10) -0.0021(9) 0.0078(8) -0.0033(9)
C4y 0.0376(11) 0.0374(12) 0.0383(11) 0.0022(9) 0.0117(9) 0.0029(9)
C5y 0.0310(10) 0.0394(12) 0.0350(11) 0.0024(9) 0.0103(8) -0.0010(9)
C6y 0.0562(14) 0.0743(18) 0.0368(12) 0.0067(12) 0.0024(11) 0.0076(13)
O1y 0.0568(9) 0.0481(10) 0.0415(8) 0.0003(7) 0.0163(7) 0.0170(8)
B1z 0.0689(17) 0.0316(14) 0.0410(14) -0.0033(12) 0.0084(13) -0.0047(12)
B2z 0.0435(13) 0.0454(15) 0.0349(13) -0.0048(11) 0.0111(11) -0.0153(11)
B3z 0.0461(14) 0.0507(17) 0.0355(13) -0.0057(12) 0.0043(11) -0.0147(12)
B4z 0.0649(17) 0.0432(16) 0.0370(13) -0.0115(12) 0.0097(12) -0.0010(13)
B5z 0.0481(14) 0.0375(14) 0.0311(12) 0.0024(11) 0.0045(11) 0.0004(11)
B6z 0.0361(12) 0.0385(14) 0.0338(12) -0.0012(11) 0.0119(10) -0.0016(10)
B7z 0.0341(12) 0.0501(16) 0.0410(13) -0.0007(12) 0.0057(11) 0.0023(11)
B8z 0.0471(14) 0.0483(16) 0.0306(12) -0.0041(11) 0.0068(11) -0.0046(12)
B9z 0.0449(14) 0.0555(18) 0.0399(14) -0.0094(13) 0.0160(12) 0.0017(13)
B10z 0.0534(15) 0.0476(17) 0.0472(15) -0.0052(13) 0.0046(12) 0.0167(13)
C1z 0.0538(13) 0.0419(14) 0.0460(12) -0.0048(11) 0.0206(10) 0.0001(11)
C2z 0.0461(12) 0.0460(13) 0.0376(11) -0.0054(10) 0.0094(9) 0.0052(10)
C3z 0.0454(12) 0.0410(13) 0.0400(11) -0.0055(10) 0.0145(9) -0.0017(10)
C4z 0.0382(11) 0.0444(13) 0.0400(12) -0.0017(10) 0.0057(9) 0.0088(10)
C5z 0.0347(10) 0.0330(12) 0.0378(11) 0.0028(9) 0.0084(9) -0.0022(9)
C6z 0.0612(15) 0.0739(18) 0.0385(12) 0.0000(12) 0.0032(11) 0.0122(13)
O1z 0.0551(9) 0.0382(9) 0.0421(8) 0.0053(7) 0.0175(7) 0.0117(7)

loop_
_atom_type_symbol
_atom_type_description
_atom_type_scat_dispersion_real
_atom_type_scat_dispersion_imag
_atom_type_scat_source
C C 0.0033 0.0016 'International Tables Vol C Tables 4.2.6.8 and 6.1.1.4'
H H 0.0000 0.0000 'International Tables Vol C Tables 4.2.6.8 and 6.1.1.4'
O O 0.0106 0.0060 'International Tables Vol C Tables 4.2.6.8 and 6.1.1.4'
B B 0.0013 0.0007 'International Tables Vol C Tables 4.2.6.8 and 6.1.1.4'

loop_
_geom_angle_atom_site_label_1
_geom_angle_atom_site_label_2
_geom_angle_atom_site_label_3
_geom_angle
_geom_angle_site_symmetry_1
_geom_angle_site_symmetry_3
_geom_angle_publ_flag
B5w B1w B10w 68.37(15) . . ?
B5w B1w B3w 107.06(17) . . ?
B10w B1w B3w 107.69(18) . . ?
B5w B1w B4w 116.73(18) . . ?
B10w B1w B4w 60.82(15) . . ?
B3w B1w B4w 60.14(15) . . ?
B5w B1w B2w 60.91(14) . . ?
B10w B1w B2w 117.49(18) . . ?
B3w B1w B2w 59.77(14) . . ?
B4w B1w B2w 114.02(18) . . ?
B5w B1w H1w 117.3(11) . . ?
B10w B1w H1w 116.1(11) . . ?
B3w B1w H1w 125.9(11) . . ?
B4w B1w H1w 117.4(11) . . ?
B2w B1w H1w 118.2(11) . . ?
B6w B2w B3w 111.46(17) . . ?
B6w B2w B1w 111.30(17) . . ?
B3w B2w B1w 59.96(15) . . ?
B6w B2w B5w 61.09(14) . . ?
B3w B2w B5w 105.41(18) . . ?
B1w B2w B5w 58.60(14) . . ?
B6w B2w B7w 61.03(13) . . ?
B3w B2w B7w 59.21(14) . . ?
B1w B2w B7w 106.06(17) . . ?
B5w B2w B7w 104.01(17) . . ?
B6w B2w H2w 117.0(12) . . ?
B3w B2w H2w 123.2(12) . . ?
B1w B2w H2w 121.4(11) . . ?
B5w B2w H2w 122.7(11) . . ?
B7w B2w H2w 125.2(11) . . ?
B8w B3w B7w 68.16(15) . . ?
B8w B3w B2w 116.96(19) . . ?
B7w B3w B2w 60.96(14) . . ?
B8w B3w B1w 107.16(19) . . ?
B7w B3w B1w 107.64(18) . . ?
B2w B3w B1w 60.26(15) . . ?
B8w B3w B4w 60.64(16) . . ?
B7w B3w B4w 117.06(19) . . ?
B2w B3w B4w 114.39(19) . . ?
B1w B3w B4w 60.06(15) . . ?
B8w B3w H3w 112.4(11) . . ?
B7w B3w H3w 113.4(11) . . ?
B2w B3w H3w 120.2(11) . . ?
B1w B3w H3w 130.8(11) . . ?
B4w B3w H3w 118.1(11) . . ?
B9w B4w B1w 111.0(2) . . ?
B9w B4w B3w 111.06(18) . . ?
B1w B4w B3w 59.80(15) . . ?
B9w B4w B8w 60.96(16) . . ?
B1w B4w B8w 105.62(18) . . ?
B3w B4w B8w 58.92(15) . . ?
B9w B4w B10w 61.07(16) . . ?
B1w B4w B10w 58.97(15) . . ?
B3w B4w B10w 105.97(19) . . ?
B8w B4w B10w 104.46(18) . . ?
B9w B4w H4w 121.0(13) . . ?
B1w B4w H4w 118.7(13) . . ?
B3w B4w H4w 120.1(13) . . ?
B8w B4w H4w 126.2(12) . . ?
B10w B4w H4w 123.4(13) . . ?
B1w B5w B2w 60.48(14) . . ?
B1w B5w B6w 110.45(17) . . ?
B2w B5w B6w 58.21(13) . . ?
B1w B5w B10w 56.08(14) . . ?
B2w B5w B10w 107.14(18) . . ?
B6w B5w B10w 118.32(16) . . ?
B1w B5w H5w 124.2(12) . . ?
B2w B5w H5w 124.7(12) . . ?
B6w B5w H5w 116.0(12) . . ?
B10w B5w H5w 118.6(12) . . ?
B1w B5w H56w 128.6(10) . . ?
B2w B5w H56w 105.4(10) . . ?
B6w B5w H56w 50.8(10) . . ?
B10w B5w H56w 88.9(10) . . ?
H5w B5w H56w 104.7(16) . . ?
C1w B6w B2w 131.39(18) . . ?
C1w B6w B5w 125.66(18) . . ?
B2w B6w B5w 60.69(14) . . ?
C1w B6w B7w 129.19(17) . . ?
B2w B6w B7w 60.83(14) . . ?
B5w B6w B7w 103.58(16) . . ?
C1w B6w H56w 110.3(9) . . ?
B2w B6w H56w 101.3(9) . . ?
B5w B6w H56w 43.8(9) . . ?
B7w B6w H56w 114.1(9) . . ?
C1w B6w H67w 110.4(9) . . ?
B2w B6w H67w 104.3(9) . . ?
B5w B6w H67w 115.8(9) . . ?
B7w B6w H67w 46.3(9) . . ?
H56w B6w H67w 91.9(12) . . ?
B3w B7w B2w 59.83(14) . . ?
B3w B7w B6w 109.54(17) . . ?
B2w B7w B6w 58.15(13) . . ?
B3w B7w B8w 55.76(14) . . ?
B2w B7w B8w 105.99(16) . . ?
B6w B7w B8w 117.07(17) . . ?
B3w B7w H7w 120.6(11) . . ?
B2w B7w H7w 124.4(11) . . ?
B6w B7w H7w 120.0(11) . . ?
B8w B7w H7w 117.4(11) . . ?
B3w B7w H67w 129.2(9) . . ?
B2w B7w H67w 103.8(9) . . ?
B6w B7w H67w 48.5(9) . . ?
B8w B7w H67w 91.0(9) . . ?
H7w B7w H67w 108.2(14) . . ?
B3w B8w B9w 109.42(19) . . ?
B3w B8w B4w 60.43(15) . . ?
B9w B8w B4w 57.50(15) . . ?
B3w B8w B7w 56.07(14) . . ?
B9w B8w B7w 117.54(18) . . ?
B4w B8w B7w 107.04(17) . . ?
B3w B8w H8w 123.8(13) . . ?
B9w B8w H8w 119.2(12) . . ?
B4w B8w H8w 127.8(12) . . ?
B7w B8w H8w 115.5(12) . . ?
B3w B8w H89w 128.0(10) . . ?
B9w B8w H89w 48.2(10) . . ?
B4w B8w H89w 102.6(10) . . ?
B7w B8w H89w 90.5(10) . . ?
H8w B8w H89w 105.7(16) . . ?
B4w B9w B8w 61.54(16) . . ?
B4w B9w B10w 61.63(16) . . ?
B8w B9w B10w 105.28(18) . . ?
B4w B9w H9w 129.6(12) . . ?
B8w B9w H9w 124.3(12) . . ?
B10w B9w H9w 128.5(12) . . ?
B4w B9w H89w 104.8(11) . . ?
B8w B9w H89w 46.4(11) . . ?
B10w B9w H89w 116.0(10) . . ?
H9w B9w H89w 108.4(15) . . ?
B4w B9w H910w 103.9(11) . . ?
B8w B9w H910w 118.9(11) . . ?
B10w B9w H910w 44.3(11) . . ?
H9w B9w H910w 110.2(16) . . ?
H89w B9w H910w 94.2(14) . . ?
B1w B10w B9w 108.85(19) . . ?
B1w B10w B4w 60.22(15) . . ?
B9w B10w B4w 57.30(15) . . ?
B1w B10w B5w 55.55(14) . . ?
B9w B10w B5w 116.23(17) . . ?
B4w B10w B5w 105.91(17) . . ?
B1w B10w H10w 124.0(11) . . ?
B9w B10w H10w 119.4(11) . . ?
B4w B10w H10w 127.5(11) . . ?
B5w B10w H10w 117.1(11) . . ?
B1w B10w H910w 129.7(11) . . ?
B9w B10w H910w 43.9(11) . . ?
B4w B10w H910w 99.3(11) . . ?
B5w B10w H910w 95.0(11) . . ?
H10w B10w H910w 105.2(15) . . ?
C2w C1w B6w 116.42(18) . . ?
C1w C2w C3w 112.59(17) . . ?
C4w C3w C2w 113.80(18) . . ?
C5w C4w C3w 115.12(18) . . ?
O1w C5w C4w 121.86(18) . . ?
O1w C5w C6w 121.05(19) . . ?
C4w C5w C6w 117.09(19) . . ?
B5x B1x B10x 68.90(15) . . ?
B5x B1x B3x 107.39(17) . . ?
B10x B1x B3x 107.72(19) . . ?
B5x B1x B2x 60.67(14) . . ?
B10x B1x B2x 117.63(18) . . ?
B3x B1x B2x 60.06(14) . . ?
B5x B1x B4x 117.14(18) . . ?
B10x B1x B4x 60.61(15) . . ?
B3x B1x B4x 60.18(15) . . ?
B2x B1x B4x 114.25(18) . . ?
B5x B1x H1x 115.8(12) . . ?
B10x B1x H1x 114.5(12) . . ?
B3x B1x H1x 127.5(12) . . ?
B2x B1x H1x 119.0(12) . . ?
B4x B1x H1x 117.6(12) . . ?
B6x B2x B1x 111.90(17) . . ?
B6x B2x B3x 111.88(17) . . ?
B1x B2x B3x 59.99(15) . . ?
B6x B2x B5x 61.44(13) . . ?
B1x B2x B5x 59.00(14) . . ?
B3x B2x B5x 106.04(17) . . ?
B6x B2x B7x 61.09(13) . . ?
B1x B2x B7x 106.33(18) . . ?
B3x B2x B7x 59.39(14) . . ?
B5x B2x B7x 104.54(17) . . ?
B6x B2x H2x 119.0(10) . . ?
B1x B2x H2x 119.2(10) . . ?
B3x B2x H2x 121.2(10) . . ?
B5x B2x H2x 122.7(10) . . ?
B7x B2x H2x 126.0(10) . . ?
B8x B3x B7x 68.43(15) . . ?
B8x B3x B1x 107.35(19) . . ?
B7x B3x B1x 107.26(19) . . ?
B8x B3x B2x 116.91(19) . . ?
B7x B3x B2x 60.63(14) . . ?
B1x B3x B2x 59.95(14) . . ?
B8x B3x B4x 60.78(16) . . ?
B7x B3x B4x 117.12(19) . . ?
B1x B3x B4x 60.08(15) . . ?
B2x B3x B4x 114.07(19) . . ?
B8x B3x H3x 115.0(12) . . ?
B7x B3x H3x 113.3(12) . . ?
B1x B3x H3x 129.3(12) . . ?
B2x B3x H3x 117.7(12) . . ?
B4x B3x H3x 120.1(12) . . ?
B9x B4x B1x 110.74(19) . . ?
B9x B4x B3x 110.82(18) . . ?
B1x B4x B3x 59.73(15) . . ?
B9x B4x B10x 61.21(16) . . ?
B1x B4x B10x 58.85(15) . . ?
B3x B4x B10x 106.00(18) . . ?
B9x B4x B8x 61.16(16) . . ?
B1x B4x B8x 105.38(18) . . ?
B3x B4x B8x 58.60(15) . . ?
B10x B4x B8x 104.88(18) . . ?
B9x B4x H4x 118.5(13) . . ?
B1x B4x H4x 121.4(12) . . ?
B3x B4x H4x 122.0(13) . . ?
B10x B4x H4x 123.0(12) . . ?
B8x B4x H4x 124.8(12) . . ?
B1x B5x B2x 60.33(14) . . ?
B1x B5x B6x 110.32(18) . . ?
B2x B5x B6x 58.26(13) . . ?
B1x B5x B10x 55.56(13) . . ?
B2x B5x B10x 106.49(18) . . ?
B6x B5x B10x 118.12(17) . . ?
B1x B5x H5x 121.0(11) . . ?
B2x B5x H5x 121.7(11) . . ?
B6x B5x H5x 117.2(10) . . ?
B10x B5x H5x 119.8(10) . . ?
B1x B5x H56x 128.9(10) . . ?
B2x B5x H56x 103.7(10) . . ?
B6x B5x H56x 48.7(9) . . ?
B10x B5x H56x 90.9(10) . . ?
H5x B5x H56x 108.7(15) . . ?
C1x B6x B2x 131.46(18) . . ?
C1x B6x B7x 126.67(18) . . ?
B2x B6x B7x 60.68(14) . . ?
C1x B6x B5x 128.18(18) . . ?
B2x B6x B5x 60.30(13) . . ?
B7x B6x B5x 103.43(17) . . ?
C1x B6x H56x 111.7(9) . . ?
B2x B6x H56x 101.6(9) . . ?
B7x B6x H56x 114.9(9) . . ?
B5x B6x H56x 44.3(9) . . ?
C1x B6x H67x 111.6(10) . . ?
B2x B6x H67x 101.1(10) . . ?
B7x B6x H67x 43.9(10) . . ?
B5x B6x H67x 113.7(10) . . ?
H56x B6x H67x 92.1(13) . . ?
B3x B7x B2x 59.98(15) . . ?
B3x B7x B6x 109.96(17) . . ?
B2x B7x B6x 58.23(13) . . ?
B3x B7x B8x 55.33(14) . . ?
B2x B7x B8x 105.76(16) . . ?
B6x B7x B8x 117.54(18) . . ?
B3x B7x H7x 120.6(11) . . ?
B2x B7x H7x 126.4(11) . . ?
B6x B7x H7x 120.9(11) . . ?
B8x B7x H7x 115.6(11) . . ?
B3x B7x H67x 127.3(10) . . ?
B2x B7x H67x 101.8(10) . . ?
B6x B7x H67x 47.2(10) . . ?
B8x B7x H67x 90.7(11) . . ?
H7x B7x H67x 109.9(15) . . ?
B3x B8x B9x 109.4(2) . . ?
B3x B8x B4x 60.62(15) . . ?
B9x B8x B4x 57.43(15) . . ?
B3x B8x B7x 56.24(14) . . ?
B9x B8x B7x 116.95(19) . . ?
B4x B8x B7x 107.12(18) . . ?
B3x B8x H8x 122.9(14) . . ?
B9x B8x H8x 118.9(14) . . ?
B4x B8x H8x 125.6(13) . . ?
B7x B8x H8x 117.3(13) . . ?
B3x B8x H89x 128.0(11) . . ?
B9x B8x H89x 46.8(11) . . ?
B4x B8x H89x 101.4(11) . . ?
B7x B8x H89x 91.0(11) . . ?
H8x B8x H89x 107.4(18) . . ?
B4x B9x B8x 61.41(16) . . ?
B4x B9x B10x 61.29(16) . . ?
B8x B9x B10x 105.11(19) . . ?
B4x B9x H9x 130.5(12) . . ?
B8x B9x H9x 126.7(12) . . ?
B10x B9x H9x 126.4(12) . . ?
B4x B9x H89x 104.0(11) . . ?
B8x B9x H89x 45.6(11) . . ?
B10x B9x H89x 116.5(11) . . ?
H9x B9x H89x 109.8(16) . . ?
B4x B9x H910x 103.3(10) . . ?
B8x B9x H910x 118.5(10) . . ?
B10x B9x H910x 44.2(10) . . ?
H9x B9x H910x 108.6(16) . . ?
H89x B9x H910x 95.0(14) . . ?
B1x B10x B9x 109.0(2) . . ?
B1x B10x B4x 60.54(15) . . ?
B9x B10x B4x 57.50(15) . . ?
B1x B10x B5x 55.54(14) . . ?
B9x B10x B5x 116.07(17) . . ?
B4x B10x B5x 106.29(17) . . ?
B1x B10x H10x 122.4(12) . . ?
B9x B10x H10x 120.6(11) . . ?
B4x B10x H10x 126.5(12) . . ?
B5x B10x H10x 116.7(11) . . ?
B1x B10x H910x 129.5(10) . . ?
B9x B10x H910x 46.5(11) . . ?
B4x B10x H910x 101.8(11) . . ?
B5x B10x H910x 92.6(10) . . ?
H10x B10x H910x 106.3(15) . . ?
C2x C1x B6x 112.38(17) . . ?
C3x C2x C1x 114.93(17) . . ?
C4x C3x C2x 114.41(18) . . ?
C5x C4x C3x 114.62(18) . . ?
O1x C5x C6x 120.9(2) . . ?
O1x C5x C4x 121.8(2) . . ?
C6x C5x C4x 117.28(19) . . ?
B10y B1y B5y 68.55(15) . . ?
B10y B1y B2y 117.17(19) . . ?
B5y B1y B2y 60.73(14) . . ?
B10y B1y B3y 107.30(19) . . ?
B5y B1y B3y 107.65(18) . . ?
B2y B1y B3y 60.37(14) . . ?
B10y B1y B4y 60.90(16) . . ?
B5y B1y B4y 117.52(19) . . ?
B2y B1y B4y 114.45(19) . . ?
B3y B1y B4y 59.91(15) . . ?
B10y B1y H1y 113.5(12) . . ?
B5y B1y H1y 113.7(11) . . ?
B2y B1y H1y 119.1(12) . . ?
B3y B1y H1y 129.7(11) . . ?
B4y B1y H1y 118.4(12) . . ?
B6y B2y B1y 112.05(17) . . ?
B6y B2y B3y 111.92(17) . . ?
B1y B2y B3y 59.81(15) . . ?
B6y B2y B5y 61.20(13) . . ?
B1y B2y B5y 59.47(14) . . ?
B3y B2y B5y 106.23(17) . . ?
B6y B2y B7y 61.27(13) . . ?
B1y B2y B7y 105.69(17) . . ?
B3y B2y B7y 58.97(14) . . ?
B5y B2y B7y 104.19(16) . . ?
B6y B2y H2y 116.8(12) . . ?
B1y B2y H2y 122.8(12) . . ?
B3y B2y H2y 121.1(12) . . ?
B5y B2y H2y 125.1(11) . . ?
B7y B2y H2y 122.8(12) . . ?
B8y B3y B7y 68.25(15) . . ?
B8y B3y B1y 107.79(18) . . ?
B7y B3y B1y 107.16(17) . . ?
B8y B3y B4y 61.14(15) . . ?
B7y B3y B4y 117.15(18) . . ?
B1y B3y B4y 60.24(15) . . ?
B8y B3y B2y 117.30(18) . . ?
B7y B3y B2y 60.84(14) . . ?
B1y B3y B2y 59.82(15) . . ?
B4y B3y B2y 114.26(18) . . ?
B8y B3y H3y 115.7(11) . . ?
B7y B3y H3y 114.9(11) . . ?
B1y B3y H3y 127.6(11) . . ?
B4y B3y H3y 119.1(11) . . ?
B2y B3y H3y 117.3(11) . . ?
B9y B4y B3y 110.6(2) . . ?
B9y B4y B1y 110.52(18) . . ?
B3y B4y B1y 59.85(15) . . ?
B9y B4y B10y 60.63(16) . . ?
B3y B4y B10y 105.73(18) . . ?
B1y B4y B10y 58.94(15) . . ?
B9y B4y B8y 60.83(16) . . ?
B3y B4y B8y 58.86(15) . . ?
B1y B4y B8y 105.72(18) . . ?
B10y B4y B8y 104.24(18) . . ?
B9y B4y H4y 119.9(14) . . ?
B3y B4y H4y 119.1(13) . . ?
B1y B4y H4y 122.4(14) . . ?
B10y B4y H4y 127.2(13) . . ?
B8y B4y H4y 121.7(13) . . ?
B1y B5y B2y 59.80(15) . . ?
B1y B5y B6y 109.67(17) . . ?
B2y B5y B6y 58.07(13) . . ?
B1y B5y B10y 55.51(14) . . ?
B2y B5y B10y 105.82(16) . . ?
B6y B5y B10y 117.62(17) . . ?
B1y B5y H5y 120.8(12) . . ?
B2y B5y H5y 128.1(12) . . ?
B6y B5y H5y 121.8(12) . . ?
B10y B5y H5y 114.0(12) . . ?
B1y B5y H56y 126.6(10) . . ?
B2y B5y H56y 99.8(10) . . ?
B6y B5y H56y 45.3(10) . . ?
B10y B5y H56y 91.8(10) . . ?
H5y B5y H56y 110.5(15) . . ?
C1y B6y B2y 130.16(18) . . ?
C1y B6y B5y 127.41(17) . . ?
B2y B6y B5y 60.73(14) . . ?
C1y B6y B7y 127.10(18) . . ?
B2y B6y B7y 60.82(14) . . ?
B5y B6y B7y 103.54(16) . . ?
C1y B6y H56y 113.3(10) . . ?
B2y B6y H56y 101.3(10) . . ?
B5y B6y H56y 44.2(10) . . ?
B7y B6y H56y 113.1(9) . . ?
C1y B6y H67y 113.3(8) . . ?
B2y B6y H67y 99.4(8) . . ?
B5y B6y H67y 114.1(8) . . ?
B7y B6y H67y 41.6(8) . . ?
H56y B6y H67y 92.3(12) . . ?
B3y B7y B2y 60.19(14) . . ?
B3y B7y B6y 110.10(17) . . ?
B2y B7y B6y 57.91(13) . . ?
B3y B7y B8y 55.69(13) . . ?
B2y B7y B8y 106.53(17) . . ?
B6y B7y B8y 118.54(16) . . ?
B3y B7y H7y 120.6(12) . . ?
B2y B7y H7y 121.8(12) . . ?
B6y B7y H7y 117.6(12) . . ?
B8y B7y H7y 119.2(12) . . ?
B3y B7y H67y 128.6(9) . . ?
B2y B7y H67y 101.8(9) . . ?
B6y B7y H67y 47.1(9) . . ?
B8y B7y H67y 92.2(9) . . ?
H7y B7y H67y 109.8(15) . . ?
B3y B8y B9y 108.8(2) . . ?
B3y B8y B4y 60.00(15) . . ?
B9y B8y B4y 57.61(15) . . ?
B3y B8y B7y 56.06(14) . . ?
B9y B8y B7y 116.31(17) . . ?
B4y B8y B7y 106.36(17) . . ?
B3y B8y H8y 123.3(12) . . ?
B9y B8y H8y 119.9(12) . . ?
B4y B8y H8y 127.1(12) . . ?
B7y B8y H8y 116.5(12) . . ?
B3y B8y H89y 130.8(10) . . ?
B9y B8y H89y 46.3(10) . . ?
B4y B8y H89y 102.1(11) . . ?
B7y B8y H89y 93.8(10) . . ?
H8y B8y H89y 104.2(16) . . ?
B4y B9y B10y 61.64(16) . . ?
B4y B9y B8y 61.56(16) . . ?
B10y B9y B8y 105.48(19) . . ?
B4y B9y H9y 129.5(13) . . ?
B10y B9y H9y 129.3(13) . . ?
B8y B9y H9y 123.2(12) . . ?
B4y B9y H89y 104.6(10) . . ?
B10y B9y H89y 119.8(10) . . ?
B8y B9y H89y 44.9(10) . . ?
H9y B9y H89y 105.2(16) . . ?
B4y B9y H910y 104.3(10) . . ?
B10y B9y H910y 46.0(10) . . ?
B8y B9y H910y 115.7(9) . . ?
H9y B9y H910y 113.0(16) . . ?
H89y B9y H910y 94.5(14) . . ?
B1y B10y B9y 109.10(19) . . ?
B1y B10y B4y 60.16(15) . . ?
B9y B10y B4y 57.73(15) . . ?
B1y B10y B5y 55.95(14) . . ?
B9y B10y B5y 116.91(18) . . ?
B4y B10y B5y 106.67(18) . . ?
B1y B10y H10y 122.4(13) . . ?
B9y B10y H10y 118.9(13) . . ?
B4y B10y H10y 124.3(13) . . ?
B5y B10y H10y 118.1(13) . . ?
B1y B10y H910y 126.9(10) . . ?
B9y B10y H910y 47.3(9) . . ?
B4y B10y H910y 101.7(10) . . ?
B5y B10y H910y 90.1(10) . . ?
H10y B10y H910y 109.1(16) . . ?
C2y C1y B6y 112.20(16) . . ?
C3y C2y C1y 115.02(16) . . ?
C4y C3y C2y 114.70(17) . . ?
C5y C4y C3y 114.38(17) . . ?
O1y C5y C6y 120.76(19) . . ?
O1y C5y C4y 121.79(18) . . ?
C6y C5y C4y 117.44(18) . . ?
B10z B1z B5z 68.20(15) . . ?
B10z B1z B2z 116.64(19) . . ?
B5z B1z B2z 60.79(14) . . ?
B10z B1z B3z 107.05(19) . . ?
B5z B1z B3z 107.34(18) . . ?
B2z B1z B3z 59.92(15) . . ?
B10z B1z B4z 60.74(16) . . ?
B5z B1z B4z 117.06(19) . . ?
B2z B1z B4z 113.94(19) . . ?
B3z B1z B4z 59.97(15) . . ?
B10z B1z H1z 112.9(11) . . ?
B5z B1z H1z 114.8(11) . . ?
B2z B1z H1z 120.9(12) . . ?
B3z B1z H1z 129.8(11) . . ?
B4z B1z H1z 117.2(11) . . ?
B6z B2z B3z 112.04(18) . . ?
B6z B2z B1z 112.35(18) . . ?
B3z B2z B1z 60.16(15) . . ?
B6z B2z B7z 61.31(14) . . ?
B3z B2z B7z 58.87(14) . . ?
B1z B2z B7z 105.95(17) . . ?
B6z B2z B5z 61.49(14) . . ?
B3z B2z B5z 106.43(17) . . ?
B1z B2z B5z 59.37(14) . . ?
B7z B2z B5z 104.39(17) . . ?
B6z B2z H2z 117.9(12) . . ?
B3z B2z H2z 120.5(11) . . ?
B1z B2z H2z 121.0(12) . . ?
B7z B2z H2z 123.9(11) . . ?
B5z B2z H2z 124.5(11) . . ?
B7z B3z B8z 68.42(15) . . ?
B7z B3z B2z 61.04(15) . . ?
B8z B3z B2z 117.63(18) . . ?
B7z B3z B1z 107.45(17) . . ?
B8z B3z B1z 107.89(18) . . ?
B2z B3z B1z 59.92(14) . . ?
B7z B3z B4z 116.83(19) . . ?
B8z B3z B4z 60.62(15) . . ?
B2z B3z B4z 114.35(18) . . ?
B1z B3z B4z 60.43(15) . . ?
B7z B3z H3z 116.5(13) . . ?
B8z B3z H3z 113.9(13) . . ?
B2z B3z H3z 119.8(13) . . ?
B1z B3z H3z 127.5(13) . . ?
B4z B3z H3z 116.7(13) . . ?
B9z B4z B3z 110.7(2) . . ?
B9z B4z B8z 61.13(15) . . ?
B3z B4z B8z 58.89(15) . . ?
B9z B4z B1z 110.86(18) . . ?
B3z B4z B1z 59.60(15) . . ?
B8z B4z B1z 105.89(18) . . ?
B9z B4z B10z 61.00(16) . . ?
B3z B4z B10z 105.17(18) . . ?
B8z B4z B10z 104.51(18) . . ?
B1z B4z B10z 58.69(15) . . ?
B9z B4z H4z 121.0(13) . . ?
B3z B4z H4z 119.6(13) . . ?
B8z B4z H4z 124.2(13) . . ?
B1z B4z H4z 119.8(13) . . ?
B10z B4z H4z 125.4(13) . . ?
B1z B5z B2z 59.83(15) . . ?
B1z B5z B6z 109.59(17) . . ?
B2z B5z B6z 57.79(13) . . ?
B1z B5z B10z 55.74(14) . . ?
B2z B5z B10z 105.80(16) . . ?
B6z B5z B10z 117.42(17) . . ?
B1z B5z H5z 121.0(11) . . ?
B2z B5z H5z 127.1(11) . . ?
B6z B5z H5z 120.9(11) . . ?
B10z B5z H5z 115.4(11) . . ?
B1z B5z H56z 129.4(10) . . ?
B2z B5z H56z 101.4(10) . . ?
B6z B5z H56z 46.3(10) . . ?
B10z B5z H56z 93.0(10) . . ?
H5z B5z H56z 107.8(15) . . ?
C1z B6z B2z 130.33(18) . . ?
C1z B6z B7z 125.75(19) . . ?
B2z B6z B7z 60.81(14) . . ?
C1z B6z B5z 128.88(18) . . ?
B2z B6z B5z 60.72(14) . . ?
B7z B6z B5z 103.49(16) . . ?
C1z B6z H56z 112.7(10) . . ?
B2z B6z H56z 101.3(10) . . ?
B7z B6z H56z 115.3(9) . . ?
B5z B6z H56z 43.2(10) . . ?
C1z B6z H67z 111.0(9) . . ?
B2z B6z H67z 101.3(9) . . ?
B7z B6z H67z 43.5(8) . . ?
B5z B6z H67z 114.4(9) . . ?
H56z B6z H67z 93.9(13) . . ?
B3z B7z B2z 60.09(15) . . ?
B3z B7z B6z 110.15(18) . . ?
B2z B7z B6z 57.89(13) . . ?
B3z B7z B8z 55.89(14) . . ?
B2z B7z B8z 106.64(18) . . ?
B6z B7z B8z 118.87(16) . . ?
B3z B7z H7z 124.1(12) . . ?
B2z B7z H7z 127.6(12) . . ?
B6z B7z H7z 117.6(12) . . ?
B8z B7z H7z 116.1(12) . . ?
B3z B7z H67z 129.2(9) . . ?
B2z B7z H67z 102.7(9) . . ?
B6z B7z H67z 48.0(9) . . ?
B8z B7z H67z 92.0(9) . . ?
H7z B7z H67z 104.6(15) . . ?
B3z B8z B9z 109.05(19) . . ?
B3z B8z B4z 60.49(16) . . ?
B9z B8z B4z 57.52(15) . . ?
B3z B8z B7z 55.69(14) . . ?
B9z B8z B7z 116.18(16) . . ?
B4z B8z B7z 106.43(17) . . ?
B3z B8z H8z 123.1(12) . . ?
B9z B8z H8z 120.1(12) . . ?
B4z B8z H8z 127.0(12) . . ?
B7z B8z H8z 116.6(12) . . ?
B3z B8z H89z 129.4(9) . . ?
B9z B8z H89z 44.9(10) . . ?
B4z B8z H89z 100.4(10) . . ?
B7z B8z H89z 93.6(10) . . ?
H8z B8z H89z 106.0(15) . . ?
B4z B9z B8z 61.35(16) . . ?
B4z B9z B10z 61.67(16) . . ?
B8z B9z B10z 105.14(18) . . ?
B4z B9z H9z 129.6(13) . . ?
B8z B9z H9z 129.0(12) . . ?
B10z B9z H9z 123.9(12) . . ?
B4z B9z H89z 104.1(10) . . ?
B8z B9z H89z 44.8(9) . . ?
B10z B9z H89z 118.5(10) . . ?
H9z B9z H89z 110.6(16) . . ?
B4z B9z H910z 105.9(10) . . ?
B8z B9z H910z 116.7(9) . . ?
B10z B9z H910z 47.2(10) . . ?
H9z B9z H910z 107.1(15) . . ?
H89z B9z H910z 93.6(13) . . ?
B1z B10z B9z 109.35(19) . . ?
B1z B10z B4z 60.57(15) . . ?
B9z B10z B4z 57.33(15) . . ?
B1z B10z B5z 56.05(14) . . ?
B9z B10z B5z 117.37(18) . . ?
B4z B10z B5z 107.05(18) . . ?
B1z B10z H10z 120.9(14) . . ?
B9z B10z H10z 121.6(13) . . ?
B4z B10z H10z 126.9(13) . . ?
B5z B10z H10z 114.6(13) . . ?
B1z B10z H910z 128.6(10) . . ?
B9z B10z H910z 48.6(9) . . ?
B4z B10z H910z 103.1(9) . . ?
B5z B10z H910z 90.6(10) . . ?
H10z B10z H910z 107.8(17) . . ?
C2z C1z B6z 115.13(18) . . ?
C1z C2z C3z 112.92(18) . . ?
C4z C3z C2z 112.70(18) . . ?
C5z C4z C3z 115.31(18) . . ?
O1z C5z C4z 122.09(18) . . ?
O1z C5z C6z 120.48(19) . . ?
C4z C5z C6z 117.42(18) . . ?

loop_
_geom_bond_atom_site_label_1
_geom_bond_atom_site_label_2
_geom_bond_distance
_geom_bond_site_symmetry_2
_geom_bond_publ_flag
B1w B5w 1.743(4) . ?
B1w B10w 1.753(4) . ?
B1w B3w 1.771(4) . ?
B1w B4w 1.776(4) . ?
B1w B2w 1.777(3) . ?
B1w H1w 1.15(2) . ?
B2w B6w 1.739(3) . ?
B2w B3w 1.768(4) . ?
B2w B5w 1.784(3) . ?
B2w B7w 1.788(3) . ?
B2w H2w 1.12(2) . ?
B3w B8w 1.750(4) . ?
B3w B7w 1.757(3) . ?
B3w B4w 1.777(4) . ?
B3w H3w 1.12(2) . ?
B4w B9w 1.709(4) . ?
B4w B8w 1.781(4) . ?
B4w B10w 1.787(4) . ?
B4w H4w 1.07(2) . ?
B5w B6w 1.791(3) . ?
B5w B10w 1.964(4) . ?
B5w H5w 1.08(2) . ?
B5w H56w 1.24(2) . ?
B6w C1w 1.565(3) . ?
B6w B7w 1.791(3) . ?
B6w H56w 1.39(2) . ?
B6w H67w 1.35(2) . ?
B7w B8w 1.965(4) . ?
B7w H7w 1.10(2) . ?
B7w H67w 1.30(2) . ?
B8w B9w 1.771(4) . ?
B8w H8w 1.08(2) . ?
B8w H89w 1.29(2) . ?
B9w B10w 1.777(4) . ?
B9w H9w 1.10(2) . ?
B9w H89w 1.32(2) . ?
B9w H910w 1.23(2) . ?
B10w H10w 1.14(2) . ?
B10w H910w 1.24(2) . ?
C1w C2w 1.519(3) . ?
C2w C3w 1.520(3) . ?
C3w C4w 1.511(3) . ?
C4w C5w 1.493(3) . ?
C5w O1w 1.216(2) . ?
C5w C6w 1.497(3) . ?
B1x B5x 1.749(4) . ?
B1x B10x 1.749(4) . ?
B1x B3x 1.773(4) . ?
B1x B2x 1.773(3) . ?
B1x B4x 1.780(4) . ?
B1x H1x 1.14(2) . ?
B2x B6x 1.742(3) . ?
B2x B3x 1.775(4) . ?
B2x B5x 1.779(4) . ?
B2x B7x 1.786(3) . ?
B2x H2x 1.12(2) . ?
B3x B8x 1.745(4) . ?
B3x B7x 1.764(3) . ?
B3x B4x 1.781(4) . ?
B3x H3x 1.12(2) . ?
B4x B9x 1.713(4) . ?
B4x B10x 1.781(4) . ?
B4x B8x 1.784(4) . ?
B4x H4x 1.09(2) . ?
B5x B6x 1.799(3) . ?
B5x B10x 1.979(4) . ?
B5x H5x 1.13(2) . ?
B5x H56x 1.26(2) . ?
B6x C1x 1.570(3) . ?
B6x B7x 1.793(3) . ?
B6x H56x 1.35(2) . ?
B6x H67x 1.32(2) . ?
B7x B8x 1.973(4) . ?
B7x H7x 1.09(2) . ?
B7x H67x 1.24(2) . ?
B8x B9x 1.780(4) . ?
B8x H8x 1.07(3) . ?
B8x H89x 1.27(2) . ?
B9x B10x 1.780(4) . ?
B9x H9x 1.06(2) . ?
B9x H89x 1.30(2) . ?
B9x H910x 1.29(2) . ?
B10x H10x 1.07(2) . ?
B10x H910x 1.24(2) . ?
C1x C2x 1.527(3) . ?
C2x C3x 1.524(3) . ?
C3x C4x 1.516(3) . ?
C4x C5x 1.506(3) . ?
C5x O1x 1.211(2) . ?
C5x C6x 1.499(3) . ?
B1y B10y 1.752(4) . ?
B1y B5y 1.762(3) . ?
B1y B2y 1.768(4) . ?
B1y B3y 1.767(4) . ?
B1y B4y 1.774(4) . ?
B1y H1y 1.10(2) . ?
B2y B6y 1.736(3) . ?
B2y B3y 1.777(3) . ?
B2y B5y 1.784(3) . ?
B2y B7y 1.789(4) . ?
B2y H2y 1.07(2) . ?
B3y B8y 1.748(4) . ?
B3y B7y 1.755(4) . ?
B3y B4y 1.768(4) . ?
B3y H3y 1.14(2) . ?
B4y B9y 1.717(4) . ?
B4y B10y 1.787(4) . ?
B4y B8y 1.788(4) . ?
B4y H4y 1.07(3) . ?
B5y B6y 1.792(3) . ?
B5y B10y 1.979(4) . ?
B5y H5y 1.09(2) . ?
B5y H56y 1.25(2) . ?
B6y C1y 1.581(3) . ?
B6y B7y 1.797(3) . ?
B6y H56y 1.27(2) . ?
B6y H67y 1.315(18) . ?
B7y B8y 1.965(3) . ?
B7y H7y 1.09(2) . ?
B7y H67y 1.192(19) . ?
B8y B9y 1.776(4) . ?
B8y H8y 1.08(2) . ?
B8y H89y 1.25(2) . ?
B9y B10y 1.770(4) . ?
B9y H9y 1.05(2) . ?
B9y H89y 1.28(2) . ?
B9y H910y 1.30(2) . ?
B10y H10y 1.08(2) . ?
B10y H910y 1.27(2) . ?
C1y C2y 1.532(3) . ?
C2y C3y 1.524(3) . ?
C3y C4y 1.520(3) . ?
C4y C5y 1.499(3) . ?
C5y O1y 1.208(2) . ?
C5y C6y 1.497(3) . ?
B1z B10z 1.752(4) . ?
B1z B5z 1.758(3) . ?
B1z B2z 1.766(4) . ?
B1z B3z 1.770(4) . ?
B1z B4z 1.785(4) . ?
B1z H1z 1.16(2) . ?
B2z B6z 1.730(3) . ?
B2z B3z 1.766(3) . ?
B2z B7z 1.783(4) . ?
B2z B5z 1.783(3) . ?
B2z H2z 1.09(2) . ?
B3z B7z 1.744(4) . ?
B3z B8z 1.748(4) . ?
B3z B4z 1.777(4) . ?
B3z H3z 1.07(2) . ?
B4z B9z 1.710(4) . ?
B4z B8z 1.779(4) . ?
B4z B10z 1.788(4) . ?
B4z H4z 1.06(3) . ?
B5z B6z 1.796(3) . ?
B5z B10z 1.968(4) . ?
B5z H5z 1.11(2) . ?
B5z H56z 1.23(2) . ?
B6z C1z 1.567(3) . ?
B6z B7z 1.792(3) . ?
B6z H56z 1.30(2) . ?
B6z H67z 1.332(19) . ?
B7z B8z 1.964(4) . ?
B7z H7z 1.11(2) . ?
B7z H67z 1.23(2) . ?
B8z B9z 1.775(4) . ?
B8z H8z 1.11(2) . ?
B8z H89z 1.25(2) . ?
B9z B10z 1.777(4) . ?
B9z H9z 1.06(2) . ?
B9z H89z 1.25(2) . ?
B9z H910z 1.34(2) . ?
B10z H10z 1.08(3) . ?
B10z H910z 1.31(2) . ?
C1z C2z 1.520(3) . ?
C2z C3z 1.522(3) . ?
C3z C4z 1.516(3) . ?
C4z C5z 1.489(3) . ?
C5z O1z 1.209(2) . ?
C5z C6z 1.501(3) . ?
